data_7206795
loop_
_publ_author_name
'Chen, Wei'
'Chu, Jinfeng'
'Mutikainen, Ilpo'
'Reedijk, Jan'
'Turpeinen, Urho'
'Song, Yu-Fei'

_publ_section_title
;
 Tripodal bis(imidazole)-based ligands and their chelation to copper(ii)
;
_journal_issue 24
_journal_name_full CrystEngComm
_journal_page_first 7299
_journal_paper_doi 10.1039/c1ce05556a
_journal_volume 13
_journal_year 2011
_chemical_formula_sum 'C30 H36 Cl2 Cu3 N12 O20'
_chemical_formula_weight 1146.23
_chemical_name_systematic
;
?
;
_space_group_IT_number 14
_symmetry_cell_setting monoclinic
_symmetry_space_group_name_Hall '-P 2yn'
_symmetry_space_group_name_H-M 'P 1 21/n 1'
_atom_sites_solution_hydrogens geom
_atom_sites_solution_primary direct
_atom_sites_solution_secondary difmap
_audit_creation_method SHELXL-97
_cell_angle_alpha 90.00
_cell_angle_beta 109.542(2)
_cell_angle_gamma 90.00
_cell_formula_units_Z 2
_cell_length_a 10.1448(17)
_cell_length_b 16.441(2)
_cell_length_c 13.180(2)
_cell_measurement_reflns_used 6527
_cell_measurement_temperature 93(2)
_cell_measurement_theta_max 27.48
_cell_measurement_theta_min 3.09
_cell_volume 2071.7(5)
_computing_cell_refinement 'CrystalClear (Rigaku Inc., 2008)'
_computing_data_collection 'CrystalClear (Rigaku Inc., 2008)'
_computing_data_reduction 'CrystalClear (Rigaku Inc., 2008)'
_computing_structure_refinement 'SHELXL-97 (Sheldrick, 1997)'
_computing_structure_solution 'SHELXS-97 (Sheldrick, 1990)'
_diffrn_ambient_temperature 93(2)
_diffrn_detector_area_resol_mean 28.5714
_diffrn_measured_fraction_theta_full 0.995
_diffrn_measured_fraction_theta_max 0.995
_diffrn_measurement_device_type AFC10/Saturn724+
_diffrn_measurement_method Multi-scan
_diffrn_radiation_monochromator graphite
_diffrn_radiation_source 'Rotating Anode'
_diffrn_radiation_type MoK\a
_diffrn_radiation_wavelength 0.71073
_diffrn_reflns_av_R_equivalents 0.0347
_diffrn_reflns_av_sigmaI/netI 0.0354
_diffrn_reflns_limit_h_max 13
_diffrn_reflns_limit_h_min -13
_diffrn_reflns_limit_k_max 21
_diffrn_reflns_limit_k_min -21
_diffrn_reflns_limit_l_max 17
_diffrn_reflns_limit_l_min -16
_diffrn_reflns_number 16527
_diffrn_reflns_theta_full 27.48
_diffrn_reflns_theta_max 27.48
_diffrn_reflns_theta_min 3.09
_diffrn_standards_decay_% 0
_diffrn_standards_interval_count 0
_diffrn_standards_interval_time 0
_diffrn_standards_number 0
_exptl_absorpt_coefficient_mu 1.752
_exptl_absorpt_correction_T_max 0.8004
_exptl_absorpt_correction_T_min 0.5931
_exptl_absorpt_correction_type empirical
_exptl_crystal_colour Blue
_exptl_crystal_density_diffrn 1.838
_exptl_crystal_density_method 'not measured'
_exptl_crystal_description Prism
_exptl_crystal_F_000 1162
_exptl_crystal_size_max 0.33
_exptl_crystal_size_mid 0.17
_exptl_crystal_size_min 0.13
_refine_diff_density_max 0.441
_refine_diff_density_min -0.460
_refine_diff_density_rms 0.076
_refine_ls_extinction_method none
_refine_ls_goodness_of_fit_ref 0.999
_refine_ls_hydrogen_treatment mixed
_refine_ls_matrix_type full
_refine_ls_number_parameters 324
_refine_ls_number_reflns 4720
_refine_ls_number_restraints 0
_refine_ls_restrained_S_all 0.999
_refine_ls_R_factor_all 0.0378
_refine_ls_R_factor_gt 0.0289
_refine_ls_shift/su_max 0.001
_refine_ls_shift/su_mean 0.000
_refine_ls_structure_factor_coef Fsqd
_refine_ls_weighting_details 'calc w=1/[\s^2^(Fo^2^)+(0.0286P)^2^+1.6900P] where P=(Fo^2^+2Fc^2^)/3'
_refine_ls_weighting_scheme calc
_refine_ls_wR_factor_gt 0.0635
_refine_ls_wR_factor_ref 0.0672
_reflns_number_gt 4116
_reflns_number_total 4720
_reflns_threshold_expression >2sigma(I)
_cod_data_source_file c1ce05556a.txt
_cod_data_source_block 2
_cod_depositor_comments
;
The following automatic conversions were performed:

'_symmetry_cell_setting' value 'Monoclinic' changed to 'monoclinic'
according to /home/saulius/struct/CIF-dictionaries/cif_core.dic
dictionary named 'cif_core.dic' version 2.4.1 from
2010-06-29.

'_exptl_absorpt_correction_type' value 'Empirical'
changed to 'empirical' according to
/home/saulius/struct/CIF-dictionaries/cif_core.dic dictionary named
'cif_core.dic' version 2.4.1 from 2010-06-29.

Automatic conversion script
Id: cif_fix_values 1715 2011-07-08 13:25:40Z adriana 
;
_cod_original_cell_volume 2071.7(6)
_cod_original_sg_symbol_H-M P2(1)/n
_cod_database_code 7206795

loop_
_symmetry_equiv_pos_as_xyz
'x, y, z'
'-x+1/2, y+1/2, -z+1/2'
'-x, -y, -z'
'x-1/2, -y-1/2, z-1/2'

loop_
_atom_site_label
_atom_site_type_symbol
_atom_site_fract_x
_atom_site_fract_y
_atom_site_fract_z
_atom_site_U_iso_or_equiv
_atom_site_adp_type
_atom_site_occupancy
_atom_site_symmetry_multiplicity
_atom_site_calc_flag
_atom_site_refinement_flags
Cu1 Cu 0.64364(2) 0.518543(15) 0.958664(19) 0.00814(7) Uani 1 1 d .
Cu2 Cu 0.5000 0.5000 0.5000 0.00974(9) Uani 1 2 d S
Cl1 Cl 0.28418(5) 0.67806(3) 0.47793(4) 0.01305(11) Uani 1 1 d .
O1 O 0.78351(17) 0.59498(10) 0.89206(13) 0.0147(3) Uani 1 1 d .
O2 O 0.63314(15) 0.53332(9) 0.64026(11) 0.0122(3) Uani 1 1 d .
O3 O 0.85168(15) 0.58160(9) 0.70808(11) 0.0144(3) Uani 1 1 d .
O4 O 0.64302(14) 0.53476(9) 0.44353(11) 0.0108(3) Uani 1 1 d .
O5 O 0.86526(15) 0.57635(9) 0.50128(11) 0.0146(3) Uani 1 1 d .
O6 O 0.40175(16) 0.63792(9) 0.45946(13) 0.0198(4) Uani 1 1 d .
O7 O 0.17891(15) 0.61897(9) 0.47837(12) 0.0169(3) Uani 1 1 d .
O8 O 0.33103(18) 0.72014(11) 0.57903(13) 0.0259(4) Uani 1 1 d .
O9 O 0.22463(18) 0.73516(10) 0.39103(13) 0.0229(4) Uani 1 1 d .
N1 N 0.72966(17) 0.41220(10) 0.94445(13) 0.0096(3) Uani 1 1 d .
N2 N 0.51516(18) 0.48987(10) 0.80738(14) 0.0089(3) Uani 1 1 d .
N3 N 0.24438(17) 0.45880(10) 0.88803(13) 0.0091(3) Uani 1 1 d .
N4 N 0.16163(18) 0.44249(11) 0.71263(14) 0.0115(4) Uani 1 1 d .
H4N H 0.1527 0.4466 0.6441 0.014 Uiso 1 1 calc R
N5 N 0.51129(17) 0.60992(10) 0.93937(13) 0.0090(3) Uani 1 1 d .
N6 N 0.32444(18) 0.67267(10) 0.83330(14) 0.0108(3) Uani 1 1 d .
H6N H 0.2471 0.6823 0.7792 0.013 Uiso 1 1 calc R
C1 C 0.8514(2) 0.38278(13) 1.01223(17) 0.0126(4) Uani 1 1 d .
H1 H 0.9017 0.4138 1.0738 0.015 Uiso 1 1 calc R
C2 C 0.9049(2) 0.30933(13) 0.99494(18) 0.0149(4) Uani 1 1 d .
H2 H 0.9890 0.2890 1.0454 0.018 Uiso 1 1 calc R
C3 C 0.8350(2) 0.26510(13) 0.90322(18) 0.0157(4) Uani 1 1 d .
H3 H 0.8723 0.2152 0.8886 0.019 Uiso 1 1 calc R
C4 C 0.7098(2) 0.29497(13) 0.83296(18) 0.0141(4) Uani 1 1 d .
H4 H 0.6597 0.2657 0.7696 0.017 Uiso 1 1 calc R
C5 C 0.6589(2) 0.36812(12) 0.85678(16) 0.0100(4) Uani 1 1 d .
C6 C 0.5192(2) 0.40162(12) 0.78764(16) 0.0106(4) Uani 1 1 d .
H6A H 0.5055 0.3917 0.7107 0.013 Uiso 1 1 calc R
H6B H 0.4430 0.3740 0.8054 0.013 Uiso 1 1 calc R
C7 C 0.3743(2) 0.53023(12) 0.77844(16) 0.0091(4) Uani 1 1 d .
H7 H 0.3442 0.5477 0.7014 0.011 Uiso 1 1 calc R
C8 C 0.2627(2) 0.47743(12) 0.79499(16) 0.0090(4) Uani 1 1 d .
C9 C 0.1269(2) 0.40968(13) 0.86189(17) 0.0125(4) Uani 1 1 d .
H9 H 0.0885 0.3866 0.9119 0.015 Uiso 1 1 calc R
C10 C 0.0753(2) 0.39961(13) 0.75348(17) 0.0139(4) Uani 1 1 d .
H10 H -0.0047 0.3689 0.7139 0.017 Uiso 1 1 calc R
C11 C 0.4008(2) 0.60466(12) 0.84914(16) 0.0095(4) Uani 1 1 d .
C12 C 0.5039(2) 0.68586(12) 0.98164(16) 0.0112(4) Uani 1 1 d .
H12 H 0.5692 0.7073 1.0457 0.013 Uiso 1 1 calc R
C13 C 0.3887(2) 0.72500(13) 0.91709(17) 0.0124(4) Uani 1 1 d .
H13 H 0.3583 0.7780 0.9275 0.015 Uiso 1 1 calc R
C14 C 0.7499(2) 0.55730(12) 0.63267(16) 0.0103(4) Uani 1 1 d .
C15 C 0.7568(2) 0.55606(12) 0.51665(16) 0.0104(4) Uani 1 1 d .
O10 O 1.08004(18) 0.66292(11) 0.66698(15) 0.0197(4) Uani 1 1 d .
H2N H 0.556(3) 0.5137(14) 0.7723(19) 0.010(6) Uiso 1 1 d .
H01A H 0.800(3) 0.5869(18) 0.838(2) 0.034(9) Uiso 1 1 d .
H01B H 0.762(3) 0.644(2) 0.891(2) 0.035(9) Uiso 1 1 d .
H00A H 1.084(3) 0.649(2) 0.614(3) 0.038(10) Uiso 1 1 d .
H00B H 1.016(4) 0.639(2) 0.673(3) 0.050(11) Uiso 1 1 d .

loop_
_atom_site_aniso_label
_atom_site_aniso_U_11
_atom_site_aniso_U_22
_atom_site_aniso_U_33
_atom_site_aniso_U_23
_atom_site_aniso_U_13
_atom_site_aniso_U_12
Cu1 0.00807(12) 0.00988(13) 0.00657(13) -0.00095(9) 0.00259(9) -0.00013(9)
Cu2 0.00867(17) 0.01410(19) 0.00704(18) -0.00105(13) 0.00342(14) -0.00191(13)
Cl1 0.0125(2) 0.0113(2) 0.0171(3) -0.00144(19) 0.0073(2) -0.00089(18)
O1 0.0186(8) 0.0165(9) 0.0114(8) -0.0011(7) 0.0083(7) -0.0038(6)
O2 0.0114(7) 0.0178(8) 0.0084(7) -0.0019(6) 0.0046(6) -0.0034(6)
O3 0.0126(7) 0.0213(8) 0.0097(7) -0.0023(6) 0.0044(6) -0.0045(6)
O4 0.0106(7) 0.0146(7) 0.0075(7) 0.0000(6) 0.0035(6) -0.0008(6)
O5 0.0132(7) 0.0219(8) 0.0103(7) -0.0023(6) 0.0062(6) -0.0060(6)
O6 0.0155(8) 0.0150(8) 0.0331(10) 0.0014(7) 0.0137(7) 0.0037(6)
O7 0.0128(7) 0.0169(8) 0.0209(9) 0.0009(6) 0.0052(6) -0.0043(6)
O8 0.0252(9) 0.0325(10) 0.0210(9) -0.0141(8) 0.0090(8) -0.0104(7)
O9 0.0262(9) 0.0182(8) 0.0288(10) 0.0100(7) 0.0152(8) 0.0075(7)
N1 0.0094(8) 0.0103(8) 0.0101(9) 0.0009(7) 0.0046(7) -0.0001(6)
N2 0.0084(8) 0.0106(9) 0.0091(9) 0.0005(7) 0.0050(7) -0.0003(6)
N3 0.0093(8) 0.0104(8) 0.0076(8) -0.0007(7) 0.0026(7) -0.0007(6)
N4 0.0129(9) 0.0151(9) 0.0071(9) -0.0018(7) 0.0041(7) -0.0025(7)
N5 0.0098(8) 0.0105(8) 0.0069(8) 0.0002(7) 0.0031(7) -0.0002(6)
N6 0.0101(8) 0.0117(9) 0.0102(9) 0.0013(7) 0.0031(7) 0.0008(6)
C1 0.0099(10) 0.0153(11) 0.0124(11) -0.0005(8) 0.0033(8) -0.0019(8)
C2 0.0110(10) 0.0167(11) 0.0167(11) 0.0031(9) 0.0045(9) 0.0013(8)
C3 0.0144(10) 0.0131(11) 0.0226(12) -0.0021(9) 0.0102(9) 0.0012(8)
C4 0.0144(10) 0.0139(10) 0.0156(11) -0.0035(8) 0.0071(9) -0.0018(8)
C5 0.0108(9) 0.0112(10) 0.0102(10) 0.0019(8) 0.0064(8) 0.0003(8)
C6 0.0121(10) 0.0093(10) 0.0101(10) -0.0012(8) 0.0034(8) 0.0003(7)
C7 0.0100(9) 0.0103(10) 0.0076(10) 0.0004(8) 0.0037(8) 0.0008(7)
C8 0.0086(9) 0.0101(10) 0.0083(10) -0.0011(8) 0.0029(8) 0.0003(7)
C9 0.0095(10) 0.0165(11) 0.0122(11) -0.0004(8) 0.0046(8) -0.0034(8)
C10 0.0118(10) 0.0160(11) 0.0138(11) -0.0028(8) 0.0041(9) -0.0051(8)
C11 0.0094(9) 0.0112(10) 0.0096(10) 0.0008(8) 0.0055(8) -0.0002(7)
C12 0.0131(10) 0.0118(10) 0.0105(10) -0.0029(8) 0.0064(8) -0.0036(8)
C13 0.0165(10) 0.0102(10) 0.0131(11) -0.0027(8) 0.0082(9) -0.0027(8)
C14 0.0117(10) 0.0101(10) 0.0099(10) 0.0010(8) 0.0048(8) 0.0009(7)
C15 0.0127(10) 0.0085(10) 0.0101(10) 0.0003(8) 0.0042(8) 0.0010(7)
O10 0.0147(8) 0.0266(9) 0.0162(10) -0.0016(7) 0.0033(7) -0.0074(7)

loop_
_atom_type_symbol
_atom_type_description
_atom_type_scat_dispersion_real
_atom_type_scat_dispersion_imag
_atom_type_scat_source
C C 0.0033 0.0016 'International Tables Vol C Tables 4.2.6.8 and 6.1.1.4'
H H 0.0000 0.0000 'International Tables Vol C Tables 4.2.6.8 and 6.1.1.4'
N N 0.0061 0.0033 'International Tables Vol C Tables 4.2.6.8 and 6.1.1.4'
O O 0.0106 0.0060 'International Tables Vol C Tables 4.2.6.8 and 6.1.1.4'
Cl Cl 0.1484 0.1585 'International Tables Vol C Tables 4.2.6.8 and 6.1.1.4'
Cu Cu 0.3201 1.2651 'International Tables Vol C Tables 4.2.6.8 and 6.1.1.4'

loop_
_geom_angle_atom_site_label_1
_geom_angle_atom_site_label_2
_geom_angle_atom_site_label_3
_geom_angle
_geom_angle_site_symmetry_1
_geom_angle_site_symmetry_3
N5 Cu1 N1 163.15(7) . .
N5 Cu1 N3 96.94(7) . 3_667
N1 Cu1 N3 98.07(7) . 3_667
N5 Cu1 N2 82.25(7) . .
N1 Cu1 N2 82.06(7) . .
N3 Cu1 N2 174.35(7) 3_667 .
N5 Cu1 O1 90.86(7) . .
N1 Cu1 O1 95.68(7) . .
N3 Cu1 O1 94.03(6) 3_667 .
N2 Cu1 O1 91.58(7) . .
O4 Cu2 O4 180.0 3_666 .
O4 Cu2 O2 95.09(6) 3_666 .
O4 Cu2 O2 84.91(6) . .
O4 Cu2 O2 84.91(6) 3_666 3_666
O4 Cu2 O2 95.09(6) . 3_666
O2 Cu2 O2 180.00(6) . 3_666
O8 Cl1 O7 109.66(10) . .
O8 Cl1 O9 110.07(11) . .
O7 Cl1 O9 109.01(10) . .
O8 Cl1 O6 109.83(10) . .
O7 Cl1 O6 110.14(9) . .
O9 Cl1 O6 108.10(10) . .
Cu1 O1 H01A 127(2) . .
Cu1 O1 H01B 110(2) . .
H01A O1 H01B 106(3) . .
C14 O2 Cu2 111.94(13) . .
C15 O4 Cu2 113.35(12) . .
C1 N1 C5 118.78(17) . .
C1 N1 Cu1 125.86(14) . .
C5 N1 Cu1 115.34(13) . .
C6 N2 C7 117.93(16) . .
C6 N2 Cu1 110.68(12) . .
C7 N2 Cu1 112.85(12) . .
C6 N2 H2N 108.8(16) . .
C7 N2 H2N 105.4(17) . .
Cu1 N2 H2N 99.3(17) . .
C8 N3 C9 106.12(17) . .
C8 N3 Cu1 132.88(14) . 3_667
C9 N3 Cu1 120.82(13) . 3_667
C8 N4 C10 108.51(17) . .
C8 N4 H4N 125.7 . .
C10 N4 H4N 125.7 . .
C11 N5 C12 105.98(17) . .
C11 N5 Cu1 113.41(13) . .
C12 N5 Cu1 139.75(14) . .
C11 N6 C13 107.62(17) . .
C11 N6 H6N 126.2 . .
C13 N6 H6N 126.2 . .
N1 C1 C2 122.0(2) . .
N1 C1 H1 119.0 . .
C2 C1 H1 119.0 . .
C1 C2 C3 119.4(2) . .
C1 C2 H2 120.3 . .
C3 C2 H2 120.3 . .
C2 C3 C4 118.9(2) . .
C2 C3 H3 120.6 . .
C4 C3 H3 120.6 . .
C5 C4 C3 118.9(2) . .
C5 C4 H4 120.6 . .
C3 C4 H4 120.6 . .
N1 C5 C4 121.91(19) . .
N1 C5 C6 116.36(17) . .
C4 C5 C6 121.71(19) . .
N2 C6 C5 109.13(16) . .
N2 C6 H6A 109.9 . .
C5 C6 H6A 109.9 . .
N2 C6 H6B 109.9 . .
C5 C6 H6B 109.9 . .
H6A C6 H6B 108.3 . .
C8 C7 N2 114.04(16) . .
C8 C7 C11 111.55(16) . .
N2 C7 C11 104.10(16) . .
C8 C7 H7 109.0 . .
N2 C7 H7 109.0 . .
C11 C7 H7 109.0 . .
N3 C8 N4 109.89(17) . .
N3 C8 C7 127.58(18) . .
N4 C8 C7 122.53(18) . .
C10 C9 N3 109.26(18) . .
C10 C9 H9 125.4 . .
N3 C9 H9 125.4 . .
C9 C10 N4 106.23(18) . .
C9 C10 H10 126.9 . .
N4 C10 H10 126.9 . .
N6 C11 N5 110.77(18) . .
N6 C11 C7 127.50(18) . .
N5 C11 C7 121.72(18) . .
C13 C12 N5 109.14(18) . .
C13 C12 H12 125.4 . .
N5 C12 H12 125.4 . .
C12 C13 N6 106.48(18) . .
C12 C13 H13 126.8 . .
N6 C13 H13 126.8 . .
O3 C14 O2 125.54(19) . .
O3 C14 C15 119.67(18) . .
O2 C14 C15 114.78(17) . .
O5 C15 O4 125.54(19) . .
O5 C15 C14 119.73(18) . .
O4 C15 C14 114.71(17) . .
H00A O10 H00B 104(3) . .

loop_
_geom_bond_atom_site_label_1
_geom_bond_atom_site_label_2
_geom_bond_distance
_geom_bond_site_symmetry_2
Cu1 N5 1.9738(17) .
Cu1 N1 1.9906(17) .
Cu1 N3 1.9941(17) 3_667
Cu1 N2 2.0392(18) .
Cu1 O1 2.2796(16) .
Cu2 O4 1.9256(14) 3_666
Cu2 O4 1.9256(14) .
Cu2 O2 1.9676(14) .
Cu2 O2 1.9676(14) 3_666
Cl1 O8 1.4341(17) .
Cl1 O7 1.4451(15) .
Cl1 O9 1.4475(16) .
Cl1 O6 1.4532(15) .
O1 H01A 0.80(3) .
O1 H01B 0.83(3) .
O2 C14 1.284(2) .
O3 C14 1.236(2) .
O4 C15 1.281(2) .
O5 C15 1.230(2) .
N1 C1 1.349(3) .
N1 C5 1.349(3) .
N2 C6 1.477(3) .
N2 C7 1.504(3) .
N2 H2N 0.82(3) .
N3 C8 1.336(3) .
N3 C9 1.384(3) .
N3 Cu1 1.9941(17) 3_667
N4 C8 1.347(3) .
N4 C10 1.367(3) .
N4 H4N 0.8800 .
N5 C11 1.337(3) .
N5 C12 1.379(3) .
N6 C11 1.336(3) .
N6 C13 1.380(3) .
N6 H6N 0.8800 .
C1 C2 1.374(3) .
C1 H1 0.9500 .
C2 C3 1.385(3) .
C2 H2 0.9500 .
C3 C4 1.388(3) .
C3 H3 0.9500 .
C4 C5 1.386(3) .
C4 H4 0.9500 .
C5 C6 1.510(3) .
C6 H6A 0.9900 .
C6 H6B 0.9900 .
C7 C8 1.500(3) .
C7 C11 1.507(3) .
C7 H7 1.0000 .
C9 C10 1.357(3) .
C9 H9 0.9500 .
C10 H10 0.9500 .
C12 C13 1.356(3) .
C12 H12 0.9500 .
C13 H13 0.9500 .
C14 C15 1.554(3) .
O10 H00A 0.75(3) .
O10 H00B 0.78(4) .

loop_
_geom_torsion_atom_site_label_1
_geom_torsion_atom_site_label_2
_geom_torsion_atom_site_label_3
_geom_torsion_atom_site_label_4
_geom_torsion
_geom_torsion_site_symmetry_1
O4 Cu2 O2 C14 176.65(14) 3_666
O4 Cu2 O2 C14 -3.34(14) .
O2 Cu2 O2 C14 114(4) 3_666
O4 Cu2 O4 C15 -111(10) 3_666
O2 Cu2 O4 C15 5.13(14) .
O2 Cu2 O4 C15 -174.86(14) 3_666
N5 Cu1 N1 C1 -168.7(2) .
N3 Cu1 N1 C1 -16.00(17) 3_667
N2 Cu1 N1 C1 169.70(17) .
O1 Cu1 N1 C1 78.90(17) .
N5 Cu1 N1 C5 13.1(3) .
N3 Cu1 N1 C5 165.81(14) 3_667
N2 Cu1 N1 C5 -8.49(14) .
O1 Cu1 N1 C5 -99.30(14) .
N5 Cu1 N2 C6 -153.58(14) .
N1 Cu1 N2 C6 20.25(13) .
N3 Cu1 N2 C6 -71.4(7) 3_667
O1 Cu1 N2 C6 115.76(13) .
N5 Cu1 N2 C7 -18.97(13) .
N1 Cu1 N2 C7 154.86(14) .
N3 Cu1 N2 C7 63.2(8) 3_667
O1 Cu1 N2 C7 -109.62(13) .
N1 Cu1 N5 C11 -14.8(3) .
N3 Cu1 N5 C11 -167.57(14) 3_667
N2 Cu1 N5 C11 6.79(14) .
O1 Cu1 N5 C11 98.26(14) .
N1 Cu1 N5 C12 177.8(2) .
N3 Cu1 N5 C12 25.0(2) 3_667
N2 Cu1 N5 C12 -160.6(2) .
O1 Cu1 N5 C12 -69.1(2) .
C5 N1 C1 C2 -0.3(3) .
Cu1 N1 C1 C2 -178.48(15) .
N1 C1 C2 C3 2.5(3) .
C1 C2 C3 C4 -2.3(3) .
C2 C3 C4 C5 0.2(3) .
C1 N1 C5 C4 -1.9(3) .
Cu1 N1 C5 C4 176.40(15) .
C1 N1 C5 C6 176.37(18) .
Cu1 N1 C5 C6 -5.3(2) .
C3 C4 C5 N1 2.0(3) .
C3 C4 C5 C6 -176.20(19) .
C7 N2 C6 C5 -159.33(16) .
Cu1 N2 C6 C5 -27.27(18) .
N1 C5 C6 N2 21.8(2) .
C4 C5 C6 N2 -159.88(18) .
C6 N2 C7 C8 34.2(2) .
Cu1 N2 C7 C8 -96.84(17) .
C6 N2 C7 C11 156.02(16) .
Cu1 N2 C7 C11 24.94(18) .
C9 N3 C8 N4 0.3(2) .
Cu1 N3 C8 N4 175.29(14) 3_667
C9 N3 C8 C7 179.09(19) .
Cu1 N3 C8 C7 -6.0(3) 3_667
C10 N4 C8 N3 -0.2(2) .
C10 N4 C8 C7 -179.05(18) .
N2 C7 C8 N3 76.4(3) .
C11 C7 C8 N3 -41.2(3) .
N2 C7 C8 N4 -105.0(2) .
C11 C7 C8 N4 137.42(19) .
C8 N3 C9 C10 -0.3(2) .
Cu1 N3 C9 C10 -176.03(14) 3_667
N3 C9 C10 N4 0.2(2) .
C8 N4 C10 C9 0.0(2) .
C13 N6 C11 N5 0.3(2) .
C13 N6 C11 C7 -178.97(19) .
C12 N5 C11 N6 -0.5(2) .
Cu1 N5 C11 N6 -172.09(13) .
C12 N5 C11 C7 178.78(17) .
Cu1 N5 C11 C7 7.2(2) .
C8 C7 C11 N6 -78.8(3) .
N2 C7 C11 N6 157.76(19) .
C8 C7 C11 N5 102.0(2) .
N2 C7 C11 N5 -21.4(2) .
C11 N5 C12 C13 0.6(2) .
Cu1 N5 C12 C13 168.55(16) .
N5 C12 C13 N6 -0.4(2) .
C11 N6 C13 C12 0.1(2) .
Cu2 O2 C14 O3 179.90(17) .
Cu2 O2 C14 C15 1.2(2) .
Cu2 O4 C15 O5 175.94(17) .
Cu2 O4 C15 C14 -5.7(2) .
O3 C14 C15 O5 2.7(3) .
O2 C14 C15 O5 -178.51(18) .
O3 C14 C15 O4 -175.77(18) .
O2 C14 C15 O4 3.0(3) .
